data_4117370
loop_
_publ_author_name
'Christopher M. Kareis'
'Saul H. Lapidus'
'Jae-Hyuk Her'
'Peter W. Stephens'
'Joel S. Miller'

_publ_section_title
;
 Non-Prussian Blue Structures and Magnetic Ordering of Na2MnII[MnII(CN)6]
 and Na2MnII[MnII(CN)6].2H2O
;
_journal_name_full 'Journal of the American Chemical Society'
_journal_page_first 2246
_journal_page_last 2254
_journal_paper_doi 10.1021/ja209799y
_journal_volume 134
_journal_year 2012
_chemical_formula_moiety 'C3 Mn N3, Na'
_chemical_formula_sum 'C3 Mn N3 Na'
_chemical_formula_weight 155.99
_chemical_name_systematic
;
?
;
_space_group_IT_number 148
_symmetry_cell_setting trigonal
_symmetry_Int_Tables_number 148
_symmetry_space_group_name_Hall '-R 3'
_symmetry_space_group_name_H-M 'R -3 :H'
_cell_angle_alpha 90
_cell_angle_beta 90
_cell_angle_gamma 120
_cell_formula_units_Z 6
_cell_length_a 6.6166(3)
_cell_length_b 6.6166(3)
_cell_length_c 19.2585(9)
_cell_measurement_temperature 300
_cell_volume 730.17(6)
_computing_cell_refinement TOPAS-Academic
_computing_data_collection SPEC
_computing_data_reduction TOPAS-Academic
_computing_structure_refinement TOPAS-Academic
_computing_structure_solution TOPAS-Academic
_diffrn_ambient_temperature 300
_diffrn_detector 'NaI scintillation counter'
_diffrn_measurement_device_type 'Huber diffractometer'
_diffrn_radiation_monochromator 'Si(111) channel cut'
_diffrn_radiation_type synchrotron
_diffrn_radiation_wavelength 0.699994
_diffrn_source synchrotron
_pd_block_diffractogram_id 1
_pd_instr_location
;
X16C, National Synchrotron Light Source, Brookhaven National Laboratory
;
_pd_meas_2theta_range_inc 0.005
_pd_meas_2theta_range_max 36.51
_pd_meas_2theta_range_min 5.0
_pd_meas_number_of_points 6303
_pd_meas_scan_method step
_pd_proc_2theta_range_inc 0.005
_pd_proc_2theta_range_max 36.51
_pd_proc_2theta_range_min 5.0
_pd_proc_ls_background_function
;
3 Pearson-Voight peaks and Chebyshev polynomial with 10 coefficients
;
_pd_proc_ls_pref_orient_corr
;
none
;
_pd_proc_ls_profile_function
;
Simple_Axial_model function with Rp=9999,Rs=330 in TOPAS-Academic
;
_pd_proc_ls_prof_R_factor 0.03329
_pd_proc_ls_prof_wR_expected 0.0313
_pd_proc_ls_prof_wR_factor 0.03988
_pd_proc_wavelength 0.699994
_pd_spec_mounting
;
capillary
;
_pd_spec_mount_mode transmission
_pd_spec_shape cylinder
_refine_ls_goodness_of_fit_all 1.274
_refine_ls_number_parameters 35
_refine_ls_weighting_details 1/(sigma*sigma)
_refine_ls_weighting_scheme sigma
_cod_data_source_file ja209799y_si_001_3.cif
_cod_data_source_block 1
_cod_original_cell_volume 730.17(7)
_cod_original_sg_symbol_H-M 'R -3'
_cod_database_code 4117370
_cod_database_fobs_code 4117370

loop_
_symmetry_equiv_pos_site_id
_symmetry_equiv_pos_as_xyz
1 x,y,z
2 -y,x-y,z
3 -x+y,-x,z
4 -x,-y,-z
5 y,-x+y,-z
6 x-y,x,-z
7 1/3+x,2/3+y,2/3+z
8 1/3-y,2/3+x-y,2/3+z
9 1/3-x+y,2/3-x,2/3+z
10 1/3-x,2/3-y,2/3-z
11 1/3+y,2/3-x+y,2/3-z
12 1/3+x-y,2/3+x,2/3-z
13 2/3+x,1/3+y,1/3+z
14 2/3-y,1/3+x-y,1/3+z
15 2/3-x+y,1/3-x,1/3+z
16 2/3-x,1/3-y,1/3-z
17 2/3+y,1/3-x+y,1/3-z
18 2/3+x-y,1/3+x,1/3-z

loop_
_atom_site_label
_atom_site_type_symbol
_atom_site_thermal_displace_type
_atom_site_fract_x
_atom_site_fract_y
_atom_site_fract_z
_atom_site_occupancy
_atom_site_U_iso_or_equiv
Mn1 Mn Uiso 0.00000 0.00000 0.00000 1.000 0.0125(3)
Mn2 Mn Uiso 0.33333 0.66667 0.16667 1.000 0.0125(3)
N1 N Uiso 0.3335(7) 0.3789(6) 0.10324(15) 1.000 0.0125(3)
C1 C Uiso 0.2316(6) 0.2436(6) 0.05970(17) 1.000 0.0125(3)
Na1 Na Uiso 0.00000 0.00000 0.19424(10) 1.000 0.0341(8)

loop_
_geom_angle_atom_site_label_1
_geom_angle_atom_site_label_2
_geom_angle_atom_site_label_3
_geom_angle
_geom_angle_site_symmetry_1
_geom_angle_site_symmetry_3
_geom_angle_publ_flag
C1 Mn1 C1 88.74(17) . 2_555 yes
C1 Mn1 C1 88.74(15) . 3_555 yes
C1 Mn1 C1 180.00 . 4_555 yes
C1 Mn1 C1 91.26(17) . 5_555 yes
C1 Mn1 C1 91.26(15) . 6_555 yes
C1 Mn1 C1 88.74(19) 2_555 3_555 yes
C1 Mn1 C1 91.26(17) 2_555 4_555 yes
C1 Mn1 C1 180.00 2_555 5_555 yes
C1 Mn1 C1 91.26(19) 2_555 6_555 yes
C1 Mn1 C1 91.26(15) 3_555 4_555 yes
C1 Mn1 C1 91.26(19) 3_555 5_555 yes
C1 Mn1 C1 180.00 3_555 6_555 yes
C1 Mn1 C1 88.74(17) 4_555 5_555 yes
C1 Mn1 C1 88.74(15) 4_555 6_555 yes
C1 Mn1 C1 88.74(19) 5_555 6_555 yes
N1 Mn2 N1 93.59(15) . 2_665 yes
N1 Mn2 N1 93.61(15) . 3_565 yes
N1 Mn2 N1 180.00 . 16_565 yes
N1 Mn2 N1 86.40(15) . 17_455 yes
N1 Mn2 N1 86.40(15) . 18_555 yes
N1 Mn2 N1 93.60(15) 2_665 3_565 yes
N1 Mn2 N1 86.41(15) 2_665 16_565 yes
N1 Mn2 N1 180.00 2_665 17_455 yes
N1 Mn2 N1 86.40(15) 2_665 18_555 yes
N1 Mn2 N1 86.40(15) 3_565 16_565 yes
N1 Mn2 N1 86.41(15) 3_565 17_455 yes
N1 Mn2 N1 180.00 3_565 18_555 yes
N1 Mn2 N1 93.60(15) 16_565 17_455 yes
N1 Mn2 N1 93.60(15) 16_565 18_555 yes
N1 Mn2 N1 93.60(15) 17_455 18_555 yes
Mn2 N1 C1 142.4(4) . . yes
Mn1 C1 N1 167.0(4) . . yes

loop_
_geom_bond_atom_site_label_1
_geom_bond_atom_site_label_2
_geom_bond_distance
_geom_bond_site_symmetry_2
_geom_bond_publ_flag
Mn1 C1 1.949(4) . yes
Mn1 C1 1.949(4) 2_555 yes
Mn1 C1 1.949(4) 3_555 yes
Mn1 C1 1.949(4) 4_555 yes
Mn1 C1 1.949(4) 5_555 yes
Mn1 C1 1.949(4) 6_555 yes
Mn2 N1 2.263(4) . yes
Mn2 N1 2.262(5) 2_665 yes
Mn2 N1 2.262(6) 3_565 yes
Mn2 N1 2.262(4) 16_565 yes
Mn2 N1 2.262(5) 17_455 yes
Mn2 N1 2.262(6) 18_555 yes
N1 C1 1.164(5) . yes

loop_
_geom_torsion_atom_site_label_1
_geom_torsion_atom_site_label_2
_geom_torsion_atom_site_label_3
_geom_torsion_atom_site_label_4
_geom_torsion
_geom_torsion_site_symmetry_1
_geom_torsion_publ_flag
N1 Mn2 N1 C1 -102.2(5) 2_665 no
N1 Mn2 N1 C1 -8.4(5) 3_565 no
N1 Mn2 N1 C1 77.8(5) 17_455 no
N1 Mn2 N1 C1 171.6(5) 18_555 no
